data_7115462
loop_
_publ_author_name
'Michal J. Bialek'
'Lechoslaw Latos-Grazynski'

_publ_section_title
;
 Merging of inner and outer ruthenium organometallic coordination motifs
 within an azuliporphyrin framework
;
_journal_name_full Chem.Commun.
_journal_page_first 9270
_journal_paper_doi 10.1039/C4cc04271A
_journal_volume 50
_journal_year 2014
_chemical_formula_sum 'C50 H31 N3 Pt'
_chemical_formula_weight 868.87
_chemical_name_systematic
;
 ?
;
_space_group_crystal_system triclinic
_space_group_IT_number 2
_space_group_name_Hall '-P 1'
_space_group_name_H-M_alt 'P -1'
_symmetry_space_group_name_Hall '-P 1'
_symmetry_space_group_name_H-M 'P -1'
_atom_sites_solution_hydrogens geom
_audit_creation_method SHELXL-97
_cell_angle_alpha 103.07(4)
_cell_angle_beta 97.56(3)
_cell_angle_gamma 102.32(4)
_cell_formula_units_Z 2
_cell_length_a 10.315(3)
_cell_length_b 11.935(3)
_cell_length_c 14.841(4)
_cell_measurement_reflns_used 8452
_cell_measurement_temperature 100(2)
_cell_measurement_theta_max 77.67
_cell_measurement_theta_min 3.11
_cell_volume 1707.4(9)
_computing_structure_refinement 'SHELXL-2013 (Sheldrick, 2013)'
_diffrn_ambient_temperature 100(2)
_diffrn_detector_area_resol_mean 8.196
_diffrn_measured_fraction_theta_full 0.988
_diffrn_measured_fraction_theta_max 0.988
_diffrn_measurement_device_type 'Goniometer Xcalibur, detector: Onyx'
_diffrn_measurement_method '\w scans'
_diffrn_radiation_type CuK\a
_diffrn_radiation_wavelength 1.54184
_diffrn_reflns_av_R_equivalents 0.1023
_diffrn_reflns_av_unetI/netI 0.0915
_diffrn_reflns_Laue_measured_fraction_full 0.988
_diffrn_reflns_Laue_measured_fraction_max 0.988
_diffrn_reflns_limit_h_max 12
_diffrn_reflns_limit_h_min -7
_diffrn_reflns_limit_k_max 13
_diffrn_reflns_limit_k_min -14
_diffrn_reflns_limit_l_max 17
_diffrn_reflns_limit_l_min -17
_diffrn_reflns_number 12842
_diffrn_reflns_point_group_measured_fraction_full 0.988
_diffrn_reflns_point_group_measured_fraction_max 0.988
_diffrn_reflns_theta_full 67.000
_diffrn_reflns_theta_max 66.990
_diffrn_reflns_theta_min 3.113
_diffrn_source 'Enhance (Cu) X-ray Source'
_exptl_absorpt_coefficient_mu 8.016
_exptl_absorpt_correction_T_max 0.773
_exptl_absorpt_correction_T_min 0.457
_exptl_absorpt_correction_type analytical
_exptl_absorpt_process_details
;
CrysAlis RED, Oxford Diffraction Ltd.,
Version 1.171.33.32 (release 27-01-2009 CrysAlis171 .NET)
(compiled Jan 27 2009,14:17:37)
Analytical numeric absorption correction using a multifaceted crystal
            model based on expressions derived by R.C. Clark & J.S. Reid.
(Clark, R. C. & Reid, J. S. (1995). Acta Cryst. A51, 887-897)
;
_exptl_crystal_colour 'dark green'
_exptl_crystal_density_diffrn 1.690
_exptl_crystal_description plate
_exptl_crystal_F_000 860
_exptl_crystal_size_max 0.22
_exptl_crystal_size_mid 0.08
_exptl_crystal_size_min 0.05
_refine_diff_density_max 3.82
_refine_diff_density_min -3.07
_refine_diff_density_rms 0.35
_refine_ls_extinction_method none
_refine_ls_goodness_of_fit_ref 0.959
_refine_ls_hydrogen_treatment constr
_refine_ls_matrix_type full
_refine_ls_number_parameters 476
_refine_ls_number_reflns 6010
_refine_ls_number_restraints 1
_refine_ls_restrained_S_all 0.959
_refine_ls_R_factor_all 0.0836
_refine_ls_R_factor_gt 0.0749
_refine_ls_shift/su_max 0.000
_refine_ls_shift/su_mean 0.000
_refine_ls_structure_factor_coef Fsqd
_refine_ls_weighting_details
;
 w=1/[\s^2^(Fo^2^)+(0.1440P)^2^+16.5400P]
 where P=(Fo^2^+2Fc^2^)/3
;
_refine_ls_weighting_scheme calc
_refine_ls_wR_factor_gt 0.1837
_refine_ls_wR_factor_ref 0.1953
_reflns_Friedel_coverage 0.000
_reflns_number_gt 5043
_reflns_number_total 6010
_reflns_threshold_expression 'I > 2\s(I)'
_cod_data_source_file c4cc04271a2.cif
_cod_data_source_block 7
_cod_database_code 7115462
_shelx_space_group_comment
;
The symmetry employed for this shelxl refinement is uniquely defined
by the following loop, which should always be used as a source of
symmetry information in preference to the above space-group names.
They are only intended as comments.
;

loop_
_space_group_symop_operation_xyz
'x, y, z'
'-x, -y, -z'

loop_
_atom_site_label
_atom_site_type_symbol
_atom_site_fract_x
_atom_site_fract_y
_atom_site_fract_z
_atom_site_U_iso_or_equiv
_atom_site_adp_type
_atom_site_occupancy
_atom_site_site_symmetry_order
_atom_site_calc_flag
_atom_site_refinement_flags_posn
_atom_site_refinement_flags_adp
Pt1 Pt 0.26209(4) 0.49574(4) 0.84357(3) 0.01473(18) Uani 1 1 d . .
N22 N 0.3435(9) 0.3502(8) 0.8224(7) 0.0209(19) Uani 1 1 d . U
N23 N 0.2740(8) 0.5035(7) 0.7074(5) 0.0124(15) Uani 1 1 d . .
N24 N 0.1743(8) 0.6376(8) 0.8595(6) 0.0186(18) Uani 1 1 d . .
C1 C 0.2034(11) 0.5654(10) 1.0424(7) 0.020(2) Uani 1 1 d . .
C2 C 0.2063(11) 0.5257(10) 1.1284(8) 0.023(2) Uani 1 1 d . .
C2A C 0.1287(12) 0.5488(9) 1.1962(8) 0.020(2) Uani 1 1 d . .
H2A H 0.0658 0.5938 1.1839 0.024 Uiso 1 1 calc R U
C2B C 0.1303(12) 0.5150(10) 1.2803(7) 0.022(2) Uani 1 1 d . .
H2B H 0.0620 0.5318 1.3145 0.027 Uiso 1 1 calc R U
C2C C 0.2195(15) 0.4598(12) 1.3199(9) 0.035(3) Uani 1 1 d . .
H2C H 0.2075 0.4488 1.3799 0.042 Uiso 1 1 calc R U
C3 C 0.2921(11) 0.4425(9) 1.1198(8) 0.019(2) Uani 1 1 d . .
C3A C 0.3513(11) 0.4106(10) 1.1962(8) 0.024(2) Uani 1 1 d . .
H3A H 0.4252 0.3770 1.1848 0.029 Uiso 1 1 calc R U
C3B C 0.3241(12) 0.4181(12) 1.2852(9) 0.031(3) Uani 1 1 d . .
H3B H 0.3820 0.3923 1.3269 0.037 Uiso 1 1 calc R U
C4 C 0.3106(11) 0.4136(9) 1.0231(8) 0.019(2) Uani 1 1 d . .
C5 C 0.3524(11) 0.3130(10) 0.9801(8) 0.022(2) Uani 1 1 d . .
C5A C 0.3761(12) 0.2252(10) 1.0332(8) 0.022(2) Uani 1 1 d . .
C5B C 0.2718(12) 0.1592(11) 1.0641(9) 0.027(2) Uani 1 1 d . .
H5B H 0.1834 0.1696 1.0494 0.032 Uiso 1 1 calc R U
C5C C 0.2915(13) 0.0783(12) 1.1158(9) 0.030(3) Uani 1 1 d . .
H5C H 0.2190 0.0359 1.1380 0.036 Uiso 1 1 calc R U
C5D C 0.4221(13) 0.0616(11) 1.1339(9) 0.028(2) Uani 1 1 d . .
H5D H 0.4388 0.0070 1.1690 0.034 Uiso 1 1 calc R U
C5E C 0.5277(13) 0.1245(11) 1.1008(9) 0.029(3) Uani 1 1 d . .
H5E H 0.6154 0.1119 1.1133 0.035 Uiso 1 1 calc R U
C5F C 0.5062(12) 0.2045(12) 1.0501(8) 0.028(3) Uani 1 1 d . .
H5F H 0.5782 0.2455 1.0267 0.034 Uiso 1 1 calc R U
C6 C 0.3633(10) 0.2869(9) 0.8866(7) 0.0157(19) Uani 1 1 d . .
C7 C 0.3936(11) 0.1804(10) 0.8372(8) 0.020(2) Uiso 1 1 d . .
H7 H 0.4071 0.1170 0.8631 0.025 Uiso 1 1 calc R U
C8 C 0.3996(11) 0.1849(10) 0.7493(8) 0.023(2) Uani 1 1 d . .
H8 H 0.4204 0.1268 0.7020 0.027 Uiso 1 1 calc R U
C9 C 0.3690(11) 0.2933(8) 0.7388(7) 0.018(2) Uani 1 1 d . U
C10 C 0.3735(11) 0.3338(9) 0.6560(7) 0.017(2) Uani 1 1 d . .
C10A C 0.4230(12) 0.2673(10) 0.5795(8) 0.023(2) Uani 1 1 d . .
C10B C 0.5492(12) 0.2414(10) 0.5898(8) 0.024(2) Uani 1 1 d . .
H10B H 0.6054 0.2671 0.6505 0.029 Uiso 1 1 calc R U
C10C C 0.5955(13) 0.1805(10) 0.5159(8) 0.026(2) Uani 1 1 d . .
H10C H 0.6831 0.1668 0.5255 0.031 Uiso 1 1 calc R U
C10D C 0.5145(14) 0.1394(10) 0.4278(10) 0.032(3) Uani 1 1 d . .
H10D H 0.5444 0.0945 0.3769 0.038 Uiso 1 1 calc R U
C10E C 0.3881(14) 0.1640(12) 0.4137(9) 0.034(3) Uani 1 1 d . .
H10E H 0.3343 0.1397 0.3523 0.041 Uiso 1 1 calc R U
C10F C 0.3417(12) 0.2222(9) 0.4869(8) 0.023(2) Uani 1 1 d . .
H10F H 0.2531 0.2334 0.4766 0.028 Uiso 1 1 calc R U
C11 C 0.3327(11) 0.4362(9) 0.6454(7) 0.018(2) Uani 1 1 d . .
C12 C 0.3451(10) 0.4840(9) 0.5647(7) 0.018(2) Uani 1 1 d . .
H12 H 0.3867 0.4566 0.5134 0.022 Uiso 1 1 calc R U
C13 C 0.2861(12) 0.5746(10) 0.5770(8) 0.023(2) Uani 1 1 d . .
H13 H 0.2765 0.6222 0.5344 0.028 Uiso 1 1 calc R U
C14 C 0.2390(11) 0.5882(9) 0.6664(7) 0.018(2) Uani 1 1 d . .
C15 C 0.1730(11) 0.6715(9) 0.7023(7) 0.019(2) Uani 1 1 d . .
C15A C 0.1302(10) 0.7427(9) 0.6371(7) 0.017(2) Uani 1 1 d . .
C15B C 0.0424(11) 0.6845(10) 0.5519(7) 0.021(2) Uani 1 1 d . .
H15B H 0.0074 0.6008 0.5371 0.025 Uiso 1 1 calc R U
C15C C 0.0049(12) 0.7458(11) 0.4884(8) 0.027(2) Uani 1 1 d . .
H15C H -0.0546 0.7046 0.4303 0.033 Uiso 1 1 calc R U
C15D C 0.0548(13) 0.8676(13) 0.5103(9) 0.031(3) Uani 1 1 d . .
H15D H 0.0321 0.9100 0.4661 0.037 Uiso 1 1 calc R U
C15E C 0.1382(11) 0.9287(10) 0.5967(8) 0.021(2) Uani 1 1 d . .
H15E H 0.1684 1.0129 0.6130 0.025 Uiso 1 1 calc R U
C15F C 0.1769(11) 0.8654(10) 0.6592(8) 0.022(2) Uani 1 1 d . .
H15F H 0.2360 0.9066 0.7175 0.026 Uiso 1 1 calc R U
C16 C 0.1438(10) 0.6920(9) 0.7929(7) 0.0152(19) Uani 1 1 d . .
C17 C 0.0830(11) 0.7857(10) 0.8346(9) 0.024(2) Uani 1 1 d . .
H17 H 0.0472 0.8368 0.8033 0.028 Uiso 1 1 calc R U
C18 C 0.0866(11) 0.7869(10) 0.9241(8) 0.021(2) Uani 1 1 d . .
H18 H 0.0581 0.8425 0.9689 0.025 Uiso 1 1 calc R U
C19 C 0.1392(11) 0.6934(10) 0.9431(7) 0.019(2) Uani 1 1 d . .
C20 C 0.1527(10) 0.6642(8) 1.0284(7) 0.0144(19) Uani 1 1 d . .
C20A C 0.1294(11) 0.7478(11) 1.1115(8) 0.022(2) Uani 1 1 d . .
C20B C 0.0045(11) 0.7750(10) 1.1178(7) 0.020(2) Uani 1 1 d . .
H20B H -0.0704 0.7380 1.0675 0.024 Uiso 1 1 calc R U
C20C C -0.0105(12) 0.8564(11) 1.1975(9) 0.028(3) Uani 1 1 d . .
H20C H -0.0947 0.8758 1.2008 0.034 Uiso 1 1 calc R U
C20D C 0.0965(14) 0.9076(11) 1.2704(8) 0.031(3) Uani 1 1 d . .
H20D H 0.0858 0.9617 1.3250 0.038 Uiso 1 1 calc R U
C20E C 0.2213(12) 0.8819(10) 1.2659(8) 0.024(2) Uani 1 1 d . .
H20E H 0.2958 0.9184 1.3166 0.029 Uiso 1 1 calc R U
C20F C 0.2348(12) 0.8032(10) 1.1875(8) 0.023(2) Uani 1 1 d . .
H20F H 0.3200 0.7855 1.1848 0.028 Uiso 1 1 calc R U
C21 C 0.2580(10) 0.4920(9) 0.9765(6) 0.0129(18) Uani 1 1 d . .

loop_
_atom_site_aniso_label
_atom_site_aniso_U_11
_atom_site_aniso_U_22
_atom_site_aniso_U_33
_atom_site_aniso_U_23
_atom_site_aniso_U_13
_atom_site_aniso_U_12
Pt1 0.0176(3) 0.0148(3) 0.0135(2) 0.00431(16) 0.00384(15) 0.00636(16)
N22 0.011(4) 0.026(5) 0.031(5) 0.007(4) 0.009(4) 0.014(4)
N23 0.017(4) 0.015(3) 0.006 0.004 0.001 0.004
N24 0.011(4) 0.029(5) 0.023(4) 0.009(4) 0.009(3) 0.013(4)
C1 0.025(6) 0.025(6) 0.011(5) 0.004(4) 0.003(4) 0.009(4)
C2 0.021(5) 0.019(5) 0.025(6) 0.006(4) -0.001(4) 0.002(4)
C2A 0.029(6) 0.016(5) 0.020(5) 0.007(4) 0.009(4) 0.011(4)
C2B 0.027(6) 0.027(6) 0.013(5) 0.005(4) 0.009(4) 0.003(5)
C2C 0.046(8) 0.038(7) 0.021(6) 0.008(5) 0.004(5) 0.008(6)
C3 0.019(5) 0.012(5) 0.027(6) 0.006(4) 0.004(4) 0.008(4)
C3A 0.022(5) 0.028(6) 0.022(5) 0.007(5) 0.001(4) 0.008(5)
C3B 0.019(6) 0.041(7) 0.036(7) 0.023(6) 0.003(5) 0.001(5)
C4 0.022(5) 0.009(5) 0.027(5) 0.005(4) 0.009(4) 0.003(4)
C5 0.018(5) 0.024(6) 0.025(5) 0.013(5) 0.004(4) 0.003(4)
C5A 0.026(6) 0.022(5) 0.020(5) 0.009(4) -0.004(4) 0.010(5)
C5B 0.024(6) 0.030(6) 0.031(6) 0.015(5) 0.009(5) 0.008(5)
C5C 0.037(7) 0.033(7) 0.029(6) 0.014(5) 0.008(5) 0.018(5)
C5D 0.037(7) 0.026(6) 0.029(6) 0.014(5) 0.009(5) 0.014(5)
C5E 0.030(6) 0.030(6) 0.030(6) 0.015(5) -0.001(5) 0.009(5)
C5F 0.027(6) 0.035(7) 0.018(5) 0.006(5) -0.007(4) 0.006(5)
C6 0.020(5) 0.010(4) 0.021(5) 0.007(4) 0.009(4) 0.007(4)
C8 0.021(5) 0.021(5) 0.030(6) 0.011(5) 0.005(4) 0.006(4)
C9 0.028(6) 0.004(4) 0.021(5) -0.001(4) 0.007(4) 0.007(4)
C10 0.023(5) 0.011(5) 0.019(5) 0.000(4) 0.001(4) 0.012(4)
C10A 0.034(6) 0.014(5) 0.025(6) 0.006(4) 0.010(5) 0.009(5)
C10B 0.025(6) 0.019(5) 0.029(6) 0.009(4) 0.006(5) 0.005(4)
C10C 0.038(7) 0.021(6) 0.022(5) 0.007(4) 0.012(5) 0.011(5)
C10D 0.039(7) 0.017(6) 0.038(7) 0.003(5) 0.012(6) 0.007(5)
C10E 0.042(7) 0.029(7) 0.022(6) -0.007(5) 0.001(5) 0.008(6)
C10F 0.035(6) 0.011(5) 0.021(5) -0.005(4) 0.000(5) 0.012(4)
C11 0.020(5) 0.014(5) 0.017(5) -0.001(4) 0.006(4) 0.001(4)
C12 0.018(5) 0.019(5) 0.017(5) 0.009(4) -0.001(4) 0.003(4)
C13 0.030(6) 0.022(5) 0.019(5) 0.002(4) 0.007(4) 0.011(5)
C14 0.019(5) 0.013(5) 0.023(5) 0.005(4) 0.005(4) 0.009(4)
C15 0.019(5) 0.017(5) 0.015(5) 0.004(4) -0.002(4) -0.002(4)
C15A 0.018(5) 0.015(5) 0.019(5) 0.000(4) 0.007(4) 0.007(4)
C15B 0.028(6) 0.020(5) 0.017(5) 0.003(4) 0.004(4) 0.016(5)
C15C 0.028(6) 0.032(6) 0.025(6) 0.010(5) 0.006(5) 0.011(5)
C15D 0.035(7) 0.046(7) 0.030(6) 0.024(6) 0.016(5) 0.028(6)
C15E 0.024(5) 0.017(5) 0.026(5) 0.002(4) 0.010(4) 0.012(4)
C15F 0.026(6) 0.019(5) 0.019(5) 0.003(4) 0.010(4) 0.005(4)
C16 0.019(4) 0.014(4) 0.017(4) 0.003 0.010(4) 0.011
C17 0.020(5) 0.024(6) 0.036(6) 0.019(5) 0.016(5) 0.008(4)
C18 0.022(5) 0.020(5) 0.019(5) -0.002(4) -0.001(4) 0.012(4)
C19 0.021(5) 0.021(5) 0.016(5) 0.003(4) 0.010(4) 0.007(4)
C20 0.021(5) 0.007(4) 0.012(4) -0.001(4) -0.004(4) 0.006(4)
C20A 0.018(5) 0.030(6) 0.019(5) 0.011(5) 0.007(4) -0.001(4)
C20B 0.023(5) 0.023(5) 0.018(5) 0.006(4) 0.006(4) 0.009(4)
C20C 0.019(5) 0.031(6) 0.041(7) 0.012(5) 0.012(5) 0.012(5)
C20D 0.055(8) 0.026(6) 0.014(5) 0.006(5) 0.013(5) 0.009(6)
C20E 0.030(6) 0.020(5) 0.021(5) 0.013(4) 0.000(4) 0.001(5)
C20F 0.031(6) 0.019(5) 0.018(5) 0.003(4) -0.003(4) 0.008(5)
C21 0.020(5) 0.015(5) 0.003(4) 0.003(3) -0.003(3) 0.005(4)

loop_
_atom_type_symbol
_atom_type_description
_atom_type_scat_dispersion_real
_atom_type_scat_dispersion_imag
_atom_type_scat_source
C C 0.0181 0.0091 'International Tables Vol C Tables 4.2.6.8 and 6.1.1.4'
H H 0.0000 0.0000 'International Tables Vol C Tables 4.2.6.8 and 6.1.1.4'
N N 0.0311 0.0180 'International Tables Vol C Tables 4.2.6.8 and 6.1.1.4'
Pt Pt -4.5932 6.9264 'International Tables Vol C Tables 4.2.6.8 and 6.1.1.4'

loop_
_geom_angle_atom_site_label_1
_geom_angle_atom_site_label_2
_geom_angle_atom_site_label_3
_geom_angle
C21 Pt1 N23 177.8(4)
C21 Pt1 N22 90.5(4)
N23 Pt1 N22 89.4(4)
C21 Pt1 N24 91.1(4)
N23 Pt1 N24 89.1(3)
N22 Pt1 N24 177.5(4)
C9 N22 C6 109.1(8)
C9 N22 Pt1 125.3(7)
C6 N22 Pt1 125.1(7)
C11 N23 C14 107.2(8)
C11 N23 Pt1 126.8(7)
C14 N23 Pt1 125.5(7)
C16 N24 C19 109.0(9)
C16 N24 Pt1 126.0(7)
C19 N24 Pt1 124.9(7)
C21 C1 C20 126.0(9)
C21 C1 C2 109.7(9)
C20 C1 C2 124.2(10)
C2A C2 C1 126.7(10)
C2A C2 C3 127.6(10)
C1 C2 C3 105.1(10)
C2 C2A C2B 128.6(10)
C2 C2A H2A 115.7
C2B C2A H2A 115.7
C2C C2B C2A 127.8(11)
C2C C2B H2B 116.1
C2A C2B H2B 116.1
C2B C2C C3B 129.9(12)
C2B C2C H2C 115.0
C3B C2C H2C 115.0
C3A C3 C4 129.3(10)
C3A C3 C2 122.9(10)
C4 C3 C2 107.5(9)
C3B C3A C3 132.5(11)
C3B C3A H3A 113.8
C3 C3A H3A 113.8
C3A C3B C2C 126.1(12)
C3A C3B H3B 117.0
C2C C3B H3B 117.0
C5 C4 C21 126.5(10)
C5 C4 C3 124.4(10)
C21 C4 C3 108.4(9)
C6 C5 C4 122.2(10)
C6 C5 C5A 117.3(10)
C4 C5 C5A 120.4(10)
C5B C5A C5F 118.7(10)
C5B C5A C5 121.3(10)
C5F C5A C5 120.0(11)
C5A C5B C5C 122.6(11)
C5A C5B H5B 118.7
C5C C5B H5B 118.7
C5B C5C C5D 117.7(12)
C5B C5C H5C 121.1
C5D C5C H5C 121.1
C5E C5D C5C 120.5(11)
C5E C5D H5D 119.7
C5C C5D H5D 119.7
C5F C5E C5D 120.8(12)
C5F C5E H5E 119.6
C5D C5E H5E 119.6
C5E C5F C5A 119.6(12)
C5E C5F H5F 120.2
C5A C5F H5F 120.2
N22 C6 C5 128.8(10)
N22 C6 C7 106.7(9)
C5 C6 C7 124.5(10)
C8 C7 C6 108.8(10)
C8 C7 H7 125.6
C6 C7 H7 125.6
C7 C8 C9 107.5(10)
C7 C8 H8 126.3
C9 C8 H8 126.3
N22 C9 C10 127.8(9)
N22 C9 C8 107.7(9)
C10 C9 C8 124.3(10)
C11 C10 C9 122.8(9)
C11 C10 C10A 118.6(10)
C9 C10 C10A 118.6(9)
C10B C10A C10F 115.6(10)
C10B C10A C10 123.7(11)
C10F C10A C10 120.7(10)
C10C C10B C10A 122.8(11)
C10C C10B H10B 118.6
C10A C10B H10B 118.6
C10B C10C C10D 119.7(12)
C10B C10C H10C 120.2
C10D C10C H10C 120.2
C10C C10D C10E 119.7(12)
C10C C10D H10D 120.2
C10E C10D H10D 120.2
C10F C10E C10D 120.5(12)
C10F C10E H10E 119.8
C10D C10E H10E 119.8
C10E C10F C10A 121.6(11)
C10E C10F H10F 119.2
C10A C10F H10F 119.2
N23 C11 C10 126.0(10)
N23 C11 C12 110.1(9)
C10 C11 C12 123.9(10)
C13 C12 C11 106.0(10)
C13 C12 H12 127.0
C11 C12 H12 127.0
C12 C13 C14 108.9(10)
C12 C13 H13 125.6
C14 C13 H13 125.6
C15 C14 N23 126.9(10)
C15 C14 C13 125.5(10)
N23 C14 C13 107.6(9)
C14 C15 C16 124.2(10)
C14 C15 C15A 116.0(9)
C16 C15 C15A 119.9(10)
C15F C15A C15B 118.6(10)
C15F C15A C15 121.9(10)
C15B C15A C15 119.5(9)
C15C C15B C15A 121.4(11)
C15C C15B H15B 119.3
C15A C15B H15B 119.3
C15D C15C C15B 119.3(11)
C15D C15C H15C 120.3
C15B C15C H15C 120.3
C15C C15D C15E 120.4(11)
C15C C15D H15D 119.8
C15E C15D H15D 119.8
C15D C15E C15F 119.5(11)
C15D C15E H15E 120.3
C15F C15E H15E 120.3
C15A C15F C15E 120.7(10)
C15A C15F H15F 119.7
C15E C15F H15F 119.7
N24 C16 C15 127.7(9)
N24 C16 C17 107.2(9)
C15 C16 C17 124.9(10)
C18 C17 C16 107.5(10)
C18 C17 H17 126.3
C16 C17 H17 126.3
C17 C18 C19 109.6(10)
C17 C18 H18 125.2
C19 C18 H18 125.2
C20 C19 N24 127.6(10)
C20 C19 C18 125.9(10)
N24 C19 C18 106.5(9)
C19 C20 C1 123.2(10)
C19 C20 C20A 117.8(9)
C1 C20 C20A 118.6(9)
C20F C20A C20B 117.4(11)
C20F C20A C20 119.4(10)
C20B C20A C20 123.2(10)
C20C C20B C20A 120.5(10)
C20C C20B H20B 119.7
C20A C20B H20B 119.7
C20D C20C C20B 119.6(11)
C20D C20C H20C 120.2
C20B C20C H20C 120.2
C20C C20D C20E 120.9(11)
C20C C20D H20D 119.5
C20E C20D H20D 119.5
C20F C20E C20D 118.9(11)
C20F C20E H20E 120.6
C20D C20E H20E 120.6
C20E C20F C20A 122.7(11)
C20E C20F H20F 118.6
C20A C20F H20F 118.6
C1 C21 C4 107.5(8)
C1 C21 Pt1 126.8(7)
C4 C21 Pt1 125.8(8)

loop_
_geom_bond_atom_site_label_1
_geom_bond_atom_site_label_2
_geom_bond_distance
Pt1 C21 1.989(9)
Pt1 N23 2.063(8)
Pt1 N22 2.065(9)
Pt1 N24 2.066(9)
N22 C9 1.360(14)
N22 C6 1.364(14)
N23 C11 1.371(13)
N23 C14 1.377(13)
N24 C16 1.340(14)
N24 C19 1.401(13)
C1 C21 1.418(14)
C1 C20 1.432(14)
C1 C2 1.457(15)
C2 C2A 1.382(17)
C2 C3 1.461(15)
C2A C2B 1.395(15)
C2A H2A 0.9500
C2B C2C 1.384(18)
C2B H2B 0.9500
C2C C3B 1.39(2)
C2C H2C 0.9500
C3 C3A 1.383(16)
C3 C4 1.447(16)
C3A C3B 1.374(18)
C3A H3A 0.9500
C3B H3B 0.9500
C4 C5 1.408(16)
C4 C21 1.434(14)
C5 C6 1.377(16)
C5 C5A 1.488(15)
C5A C5B 1.385(17)
C5A C5F 1.416(16)
C5B C5C 1.394(17)
C5B H5B 0.9500
C5C C5D 1.404(18)
C5C H5C 0.9500
C5D C5E 1.397(18)
C5D H5D 0.9500
C5E C5F 1.377(17)
C5E H5E 0.9500
C5F H5F 0.9500
C6 C7 1.435(15)
C7 C8 1.326(17)
C7 H7 0.9500
C8 C9 1.432(14)
C8 H8 0.9500
C9 C10 1.420(15)
C10 C11 1.409(14)
C10 C10A 1.448(15)
C10A C10B 1.398(17)
C10A C10F 1.433(16)
C10B C10C 1.372(17)
C10B H10B 0.9500
C10C C10D 1.377(18)
C10C H10C 0.9500
C10D C10E 1.396(19)
C10D H10D 0.9500
C10E C10F 1.352(17)
C10E H10E 0.9500
C10F H10F 0.9500
C11 C12 1.447(15)
C12 C13 1.340(16)
C12 H12 0.9500
C13 C14 1.459(15)
C13 H13 0.9500
C14 C15 1.373(16)
C15 C16 1.395(15)
C15 C15A 1.507(15)
C15A C15F 1.387(15)
C15A C15B 1.391(15)
C15B C15C 1.382(16)
C15B H15B 0.9500
C15C C15D 1.381(19)
C15C H15C 0.9500
C15D C15E 1.391(18)
C15D H15D 0.9500
C15E C15F 1.392(16)
C15E H15E 0.9500
C15F H15F 0.9500
C16 C17 1.455(15)
C17 C18 1.321(17)
C17 H17 0.9500
C18 C19 1.407(15)
C18 H18 0.9500
C19 C20 1.386(15)
C20 C20A 1.483(15)
C20A C20F 1.388(16)
C20A C20B 1.403(16)
C20B C20C 1.399(17)
C20B H20B 0.9500
C20C C20D 1.365(19)
C20C H20C 0.9500
C20D C20E 1.392(19)
C20D H20D 0.9500
C20E C20F 1.363(17)
C20E H20E 0.9500
C20F H20F 0.9500

loop_
_geom_torsion_atom_site_label_1
_geom_torsion_atom_site_label_2
_geom_torsion_atom_site_label_3
_geom_torsion_atom_site_label_4
_geom_torsion
C21 C1 C2 C2A -159.3(11)
C20 C1 C2 C2A 20.9(18)
C21 C1 C2 C3 12.3(12)
C20 C1 C2 C3 -167.5(10)
C1 C2 C2A C2B -178.4(12)
C3 C2 C2A C2B 12(2)
C2 C2A C2B C2C 7(2)
C2A C2B C2C C3B -4(2)
C2A C2 C3 C3A -27.2(18)
C1 C2 C3 C3A 161.3(11)
C2A C2 C3 C4 158.2(11)
C1 C2 C3 C4 -13.3(12)
C4 C3 C3A C3B -168.0(13)
C2 C3 C3A C3B 19(2)
C3 C3A C3B C2C 2(2)
C2B C2C C3B C3A -8(2)
C3A C3 C4 C5 25.2(19)
C2 C3 C4 C5 -160.7(11)
C3A C3 C4 C21 -164.3(11)
C2 C3 C4 C21 9.8(12)
C21 C4 C5 C6 8.6(18)
C3 C4 C5 C6 177.4(10)
C21 C4 C5 C5A -166.5(10)
C3 C4 C5 C5A 2.3(17)
C6 C5 C5A C5B -111.4(13)
C4 C5 C5A C5B 64.0(16)
C6 C5 C5A C5F 66.3(14)
C4 C5 C5A C5F -118.4(12)
C5F C5A C5B C5C 3.8(18)
C5 C5A C5B C5C -178.5(12)
C5A C5B C5C C5D -2.1(19)
C5B C5C C5D C5E -0.1(19)
C5C C5D C5E C5F 0.4(19)
C5D C5E C5F C5A 1.4(19)
C5B C5A C5F C5E -3.4(17)
C5 C5A C5F C5E 178.9(11)
C9 N22 C6 C5 178.2(11)
Pt1 N22 C6 C5 -9.7(16)
C9 N22 C6 C7 -4.2(12)
Pt1 N22 C6 C7 167.9(7)
C4 C5 C6 N22 3.0(18)
C5A C5 C6 N22 178.2(10)
C4 C5 C6 C7 -174.1(10)
C5A C5 C6 C7 1.1(16)
N22 C6 C7 C8 3.7(13)
C5 C6 C7 C8 -178.6(11)
C6 C7 C8 C9 -1.8(13)
C6 N22 C9 C10 -173.4(11)
Pt1 N22 C9 C10 14.6(16)
C6 N22 C9 C8 3.2(12)
Pt1 N22 C9 C8 -168.9(7)
C7 C8 C9 N22 -0.8(13)
C7 C8 C9 C10 175.9(11)
N22 C9 C10 C11 -9.0(18)
C8 C9 C10 C11 175.0(11)
N22 C9 C10 C10A 170.5(11)
C8 C9 C10 C10A -5.5(17)
C11 C10 C10A C10B 124.3(12)
C9 C10 C10A C10B -55.3(16)
C11 C10 C10A C10F -56.5(15)
C9 C10 C10A C10F 123.9(12)
C10F C10A C10B C10C 2.2(16)
C10 C10A C10B C10C -178.6(11)
C10A C10B C10C C10D -1.9(18)
C10B C10C C10D C10E 2.5(18)
C10C C10D C10E C10F -4(2)
C10D C10E C10F C10A 4(2)
C10B C10A C10F C10E -3.4(17)
C10 C10A C10F C10E 177.4(12)
C14 N23 C11 C10 -174.5(10)
Pt1 N23 C11 C10 12.9(15)
C14 N23 C11 C12 4.2(11)
Pt1 N23 C11 C12 -168.3(7)
C9 C10 C11 N23 -5.9(17)
C10A C10 C11 N23 174.6(10)
C9 C10 C11 C12 175.5(10)
C10A C10 C11 C12 -4.0(16)
N23 C11 C12 C13 -3.7(12)
C10 C11 C12 C13 175.1(10)
C11 C12 C13 C14 1.7(12)
C11 N23 C14 C15 177.4(10)
Pt1 N23 C14 C15 -10.0(15)
C11 N23 C14 C13 -3.1(11)
Pt1 N23 C14 C13 169.5(7)
C12 C13 C14 C15 -179.6(11)
C12 C13 C14 N23 0.9(13)
N23 C14 C15 C16 7.6(18)
C13 C14 C15 C16 -171.8(11)
N23 C14 C15 C15A -171.9(10)
C13 C14 C15 C15A 8.7(16)
C14 C15 C15A C15F -119.6(11)
C16 C15 C15A C15F 60.8(14)
C14 C15 C15A C15B 59.8(14)
C16 C15 C15A C15B -119.8(11)
C15F C15A C15B C15C 2.1(16)
C15 C15A C15B C15C -177.4(10)
C15A C15B C15C C15D -0.5(17)
C15B C15C C15D C15E -2.2(18)
C15C C15D C15E C15F 3.4(17)
C15B C15A C15F C15E -0.9(16)
C15 C15A C15F C15E 178.6(10)
C15D C15E C15F C15A -1.8(16)
C19 N24 C16 C15 173.9(11)
Pt1 N24 C16 C15 -5.2(16)
C19 N24 C16 C17 -1.4(12)
Pt1 N24 C16 C17 179.5(7)
C14 C15 C16 N24 0.6(18)
C15A C15 C16 N24 -179.8(10)
C14 C15 C16 C17 175.2(11)
C15A C15 C16 C17 -5.3(16)
N24 C16 C17 C18 3.2(13)
C15 C16 C17 C18 -172.2(11)
C16 C17 C18 C19 -3.7(13)
C16 N24 C19 C20 179.3(11)
Pt1 N24 C19 C20 -1.6(16)
C16 N24 C19 C18 -0.8(12)
Pt1 N24 C19 C18 178.3(7)
C17 C18 C19 C20 -177.2(11)
C17 C18 C19 N24 2.9(13)
N24 C19 C20 C1 -2.1(18)
C18 C19 C20 C1 178.0(11)
N24 C19 C20 C20A 170.3(10)
C18 C19 C20 C20A -9.6(17)
C21 C1 C20 C19 6.5(18)
C2 C1 C20 C19 -173.7(11)
C21 C1 C20 C20A -165.8(10)
C2 C1 C20 C20A 14.0(16)
C19 C20 C20A C20F -116.8(12)
C1 C20 C20A C20F 55.9(15)
C19 C20 C20A C20B 63.0(15)
C1 C20 C20A C20B -124.3(12)
C20F C20A C20B C20C 0.9(16)
C20 C20A C20B C20C -178.9(10)
C20A C20B C20C C20D -1.3(18)
C20B C20C C20D C20E 1.2(18)
C20C C20D C20E C20F -0.7(17)
C20D C20E C20F C20A 0.3(17)
C20B C20A C20F C20E -0.4(17)
C20 C20A C20F C20E 179.4(10)
C20 C1 C21 C4 173.3(10)
C2 C1 C21 C4 -6.5(12)
C20 C1 C21 Pt1 -6.7(16)
C2 C1 C21 Pt1 173.5(8)
C5 C4 C21 C1 168.2(11)
C3 C4 C21 C1 -2.1(12)
C5 C4 C21 Pt1 -11.8(16)
C3 C4 C21 Pt1 177.9(7)
